data_7000283
loop_
_publ_author_name
'Born, Karin'
'Comba, Peter'
'Kerscher, Marion'
'Linti, Gerald'
'Pritzkow, Hans'
'Rohwer, Heidi'

_publ_section_title
;
 Distortional isomerism with copper(i) complexes of
 3,7-diazabicyclo[3.3.1]nonane derivatives
;
_journal_issue 2
_journal_name_full 'Dalton Transactions'
_journal_page_first 362
_journal_page_last 367
_journal_paper_doi 10.1039/b810833a
_journal_year 2009
_chemical_formula_sum 'C30 H32 B Cu F4 N6 O5'
_chemical_formula_weight 706.97
_chemical_name_systematic
;
?
;
_space_group_IT_number 2
_symmetry_cell_setting triclinic
_symmetry_space_group_name_Hall '-P 1'
_symmetry_space_group_name_H-M 'P -1'
_atom_sites_solution_hydrogens geom
_atom_sites_solution_primary heavy
_atom_sites_solution_secondary difmap
_audit_creation_method SHELXL-97
_cell_angle_alpha 86.16(3)
_cell_angle_beta 81.89(3)
_cell_angle_gamma 89.68(3)
_cell_formula_units_Z 2
_cell_length_a 10.363(2)
_cell_length_b 11.353(2)
_cell_length_c 13.501(3)
_cell_measurement_temperature 228(2)
_cell_volume 1569.0(6)
_computing_structure_refinement 'SHELXL-97 (Sheldrick, 1997)'
_computing_structure_solution 'SHELXS-97 (Sheldrick, 1990)'
_diffrn_ambient_temperature 228(2)
_diffrn_measured_fraction_theta_full 0.935
_diffrn_measured_fraction_theta_max 0.935
_diffrn_measurement_device_type 'IPDS I'
_diffrn_radiation_monochromator graphite
_diffrn_radiation_source 'fine-focus sealed tube'
_diffrn_radiation_type MoK\a
_diffrn_radiation_wavelength 0.71073
_diffrn_reflns_av_R_equivalents 0.0370
_diffrn_reflns_av_sigmaI/netI 0.0548
_diffrn_reflns_limit_h_max 11
_diffrn_reflns_limit_h_min -11
_diffrn_reflns_limit_k_max 12
_diffrn_reflns_limit_k_min -12
_diffrn_reflns_limit_l_max 15
_diffrn_reflns_limit_l_min -15
_diffrn_reflns_number 10111
_diffrn_reflns_theta_full 24.07
_diffrn_reflns_theta_max 24.07
_diffrn_reflns_theta_min 1.80
_exptl_absorpt_coefficient_mu 0.770
_exptl_absorpt_correction_type none
_exptl_crystal_colour 'pale yellow'
_exptl_crystal_density_diffrn 1.496
_exptl_crystal_density_method 'not measured'
_exptl_crystal_description prism
_exptl_crystal_F_000 728
_exptl_crystal_size_max .31
_exptl_crystal_size_mid .31
_exptl_crystal_size_min .18
_refine_diff_density_max 1.280
_refine_diff_density_min -0.882
_refine_diff_density_rms 0.077
_refine_ls_extinction_method none
_refine_ls_goodness_of_fit_ref 1.019
_refine_ls_hydrogen_treatment constr
_refine_ls_matrix_type full
_refine_ls_number_parameters 428
_refine_ls_number_reflns 4641
_refine_ls_number_restraints 0
_refine_ls_restrained_S_all 1.019
_refine_ls_R_factor_all 0.0718
_refine_ls_R_factor_gt 0.0536
_refine_ls_shift/su_max 0.000
_refine_ls_shift/su_mean 0.000
_refine_ls_structure_factor_coef Fsqd
_refine_ls_weighting_details 'calc w=1/[\s^2^(Fo^2^)+(0.1034P)^2^+0.0000P] where P=(Fo^2^+2Fc^2^)/3'
_refine_ls_weighting_scheme calc
_refine_ls_wR_factor_gt 0.1455
_refine_ls_wR_factor_ref 0.1535
_reflns_number_gt 3430
_reflns_number_total 4641
_reflns_threshold_expression >2sigma(I)
_cod_data_source_file b810833a.txt
_cod_data_source_block mart
_cod_original_cell_volume 1568.9(5)
_cod_original_sg_symbol_H-M P-1
_cod_database_code 7000283

loop_
_symmetry_equiv_pos_as_xyz
'x, y, z'
'-x, -y, -z'

loop_
_atom_site_label
_atom_site_type_symbol
_atom_site_fract_x
_atom_site_fract_y
_atom_site_fract_z
_atom_site_U_iso_or_equiv
_atom_site_adp_type
_atom_site_occupancy
_atom_site_symmetry_multiplicity
_atom_site_calc_flag
_atom_site_refinement_flags
_atom_site_disorder_assembly
_atom_site_disorder_group
Cu1 Cu 0.75164(6) 0.50913(5) 0.82256(4) 0.0383(2) Uani 1 1 d . . .
O O 0.4359(3) 0.7091(3) 0.5760(2) 0.0405(7) Uani 1 1 d . . .
O1 O 0.6608(5) 0.9367(3) 0.6171(3) 0.0676(11) Uani 1 1 d . . .
O2 O 0.6707(3) 0.8302(3) 0.4829(2) 0.0429(8) Uani 1 1 d . . .
O3 O 0.3666(3) 0.4509(3) 0.5840(2) 0.0455(8) Uani 1 1 d . . .
O4 O 0.2784(3) 0.4796(3) 0.7405(2) 0.0461(8) Uani 1 1 d . . .
N1 N 0.7417(3) 0.5246(3) 0.6549(2) 0.0277(7) Uani 1 1 d . . .
N2 N 0.5930(3) 0.6432(3) 0.8195(2) 0.0300(8) Uani 1 1 d . . .
N3 N 0.8050(4) 0.6095(3) 0.9211(2) 0.0369(9) Uani 1 1 d . . .
N4 N 0.9292(4) 0.6828(3) 0.7002(3) 0.0424(10) Uani 1 1 d . . .
N5 N 0.6642(3) 0.3587(3) 0.8053(2) 0.0322(8) Uani 1 1 d . . .
N7 N 0.9719(6) 0.1899(6) 0.7255(5) 0.093(2) Uani 1 1 d . . .
C1 C 0.7541(4) 0.6436(3) 0.6033(3) 0.0282(9) Uani 1 1 d . . .
H1A H 0.7505 0.6344 0.5314 0.034 Uiso 1 1 calc R . .
C2 C 0.6400(4) 0.7264(3) 0.6413(3) 0.0306(9) Uani 1 1 d . . .
C3 C 0.5132(4) 0.6672(4) 0.6254(3) 0.0281(9) Uani 1 1 d . . .
C4 C 0.4940(4) 0.5503(3) 0.6883(3) 0.0273(9) Uani 1 1 d . . .
C5 C 0.6132(4) 0.4684(3) 0.6554(3) 0.0281(9) Uani 1 1 d . . .
H5A H 0.6075 0.4468 0.5863 0.034 Uiso 1 1 calc R . .
C6 C 0.4748(4) 0.5847(4) 0.7983(3) 0.0308(9) Uani 1 1 d . . .
H6A H 0.4003 0.6380 0.8096 0.037 Uiso 1 1 calc R . .
H6B H 0.4568 0.5138 0.8436 0.037 Uiso 1 1 calc R . .
C7 C 0.6261(4) 0.7495(4) 0.7539(3) 0.0336(10) Uani 1 1 d . . .
H7A H 0.7083 0.7819 0.7685 0.040 Uiso 1 1 calc R . .
H7B H 0.5582 0.8088 0.7685 0.040 Uiso 1 1 calc R . .
C8 C 0.8399(4) 0.4479(4) 0.6012(3) 0.0351(10) Uani 1 1 d . . .
H8A H 0.8196 0.4392 0.5341 0.053 Uiso 1 1 calc R . .
H8B H 0.8390 0.3710 0.6372 0.053 Uiso 1 1 calc R . .
H8C H 0.9257 0.4833 0.5971 0.053 Uiso 1 1 calc R . .
C9 C 0.5805(4) 0.6730(4) 0.9248(3) 0.0372(10) Uani 1 1 d . . .
H9A H 0.5332 0.6100 0.9680 0.045 Uiso 1 1 calc R . .
H9B H 0.5309 0.7463 0.9333 0.045 Uiso 1 1 calc R . .
C10 C 0.7138(5) 0.6883(4) 0.9552(3) 0.0362(10) Uani 1 1 d . . .
C11 C 0.7406(5) 0.7770(4) 1.0146(3) 0.0468(12) Uani 1 1 d . . .
H11A H 0.6756 0.8312 1.0368 0.056 Uiso 1 1 calc R . .
C12 C 0.8637(6) 0.7851(5) 1.0408(4) 0.0577(15) Uani 1 1 d . . .
H12A H 0.8839 0.8442 1.0818 0.069 Uiso 1 1 calc R . .
C13 C 0.9572(5) 0.7046(5) 1.0060(4) 0.0519(13) Uani 1 1 d . . .
H13A H 1.0420 0.7080 1.0229 0.062 Uiso 1 1 calc R . .
C14 C 0.9242(5) 0.6204(4) 0.9467(3) 0.0450(12) Uani 1 1 d . . .
H14A H 0.9888 0.5670 0.9224 0.054 Uiso 1 1 calc R . .
C15 C 0.8860(4) 0.6972(3) 0.6111(3) 0.0292(9) Uani 1 1 d . . .
C16 C 0.9584(5) 0.7550(4) 0.5286(3) 0.0401(11) Uani 1 1 d . . .
H16A H 0.9263 0.7620 0.4667 0.048 Uiso 1 1 calc R . .
C17 C 1.0776(5) 0.8021(4) 0.5375(4) 0.0494(12) Uani 1 1 d . . .
H17A H 1.1271 0.8435 0.4826 0.059 Uiso 1 1 calc R . .
C18 C 1.1233(5) 0.7877(4) 0.6283(4) 0.0490(12) Uani 1 1 d . . .
H18A H 1.2051 0.8176 0.6367 0.059 Uiso 1 1 calc R . .
C19 C 1.0460(5) 0.7285(4) 0.7059(4) 0.0484(13) Uani 1 1 d . . .
H19A H 1.0774 0.7194 0.7680 0.058 Uiso 1 1 calc R . .
C20 C 0.6067(4) 0.3556(3) 0.7222(3) 0.0292(9) Uani 1 1 d . . .
C21 C 0.5454(4) 0.2562(4) 0.6994(3) 0.0370(10) Uani 1 1 d . . .
H21A H 0.5077 0.2561 0.6400 0.044 Uiso 1 1 calc R . .
C22 C 0.5393(5) 0.1562(4) 0.7640(4) 0.0455(12) Uani 1 1 d . . .
H22A H 0.4971 0.0876 0.7496 0.055 Uiso 1 1 calc R . .
C23 C 0.5962(5) 0.1593(4) 0.8497(3) 0.0418(11) Uani 1 1 d . . .
H23A H 0.5931 0.0927 0.8953 0.050 Uiso 1 1 calc R . .
C24 C 0.6575(5) 0.2605(4) 0.8680(3) 0.0390(11) Uani 1 1 d . . .
H24A H 0.6966 0.2616 0.9267 0.047 Uiso 1 1 calc R . .
C25 C 0.6573(5) 0.8446(4) 0.5808(3) 0.0386(10) Uani 1 1 d . . .
C26 C 0.6924(6) 0.9364(5) 0.4177(4) 0.0623(16) Uani 1 1 d . . .
H26A H 0.7075 0.9159 0.3485 0.094 Uiso 1 1 calc R . .
H26B H 0.7678 0.9780 0.4331 0.094 Uiso 1 1 calc R . .
H26C H 0.6163 0.9867 0.4279 0.094 Uiso 1 1 calc R . .
C27 C 0.3735(4) 0.4891(4) 0.6636(3) 0.0310(9) Uani 1 1 d . . .
C28 C 0.1636(5) 0.4163(6) 0.7230(4) 0.0678(18) Uani 1 1 d . . .
H28A H 0.0974 0.4185 0.7813 0.102 Uiso 1 1 calc R . .
H28B H 0.1863 0.3349 0.7112 0.102 Uiso 1 1 calc R . .
H28C H 0.1303 0.4531 0.6649 0.102 Uiso 1 1 calc R . .
C29 C 0.9392(6) 0.1027(6) 0.7628(4) 0.0602(14) Uani 1 1 d . . .
C30 C 0.8971(9) -0.0082(6) 0.8135(8) 0.109(3) Uani 1 1 d . . .
H30A H 0.9689 -0.0636 0.8076 0.164 Uiso 1 1 calc R . .
H30B H 0.8255 -0.0389 0.7836 0.164 Uiso 1 1 calc R . .
H30C H 0.8682 0.0028 0.8838 0.164 Uiso 1 1 calc R . .
F1 F 0.8244(8) 0.0661(7) 1.0697(13) 0.341(9) Uani 1 1 d . . .
F2 F 0.6189(5) 0.0631(4) 1.0861(3) 0.1036(15) Uani 1 1 d . . .
F3 F 0.7421(5) 0.2193(4) 1.1080(4) 0.1097(15) Uani 1 1 d . . .
F4 F 0.7177(12) 0.0645(12) 1.2072(6) 0.380(10) Uani 1 1 d . . .
B1 B 0.7234(6) 0.1013(5) 1.1229(5) 0.0483(14) Uani 1 1 d . . .

loop_
_atom_site_aniso_label
_atom_site_aniso_U_11
_atom_site_aniso_U_22
_atom_site_aniso_U_33
_atom_site_aniso_U_23
_atom_site_aniso_U_13
_atom_site_aniso_U_12
Cu1 0.0446(4) 0.0380(3) 0.0371(3) -0.0115(2) -0.0180(2) 0.0059(2)
O 0.0344(18) 0.0449(17) 0.0431(17) 0.0063(14) -0.0135(14) 0.0030(15)
O1 0.112(4) 0.0276(18) 0.063(2) -0.0029(16) -0.010(2) -0.0044(19)
O2 0.053(2) 0.0378(17) 0.0379(17) 0.0132(13) -0.0138(14) -0.0090(15)
O3 0.0409(19) 0.065(2) 0.0334(17) -0.0087(15) -0.0103(13) -0.0160(17)
O4 0.0340(18) 0.067(2) 0.0374(17) -0.0093(15) -0.0032(13) -0.0165(17)
N1 0.0286(19) 0.0260(16) 0.0290(17) -0.0021(13) -0.0057(14) -0.0001(15)
N2 0.033(2) 0.0332(18) 0.0254(16) -0.0060(14) -0.0080(14) -0.0008(16)
N3 0.043(2) 0.040(2) 0.0300(18) -0.0008(16) -0.0141(16) 0.0024(19)
N4 0.038(2) 0.051(2) 0.040(2) 0.0016(17) -0.0166(17) -0.0097(19)
N5 0.036(2) 0.0331(18) 0.0281(18) -0.0021(14) -0.0072(15) 0.0082(16)
N7 0.092(4) 0.100(5) 0.085(4) 0.034(4) -0.020(3) -0.025(4)
C1 0.032(2) 0.027(2) 0.026(2) -0.0017(16) -0.0068(16) -0.0005(18)
C2 0.032(2) 0.028(2) 0.032(2) -0.0002(17) -0.0096(17) 0.0006(19)
C3 0.026(2) 0.034(2) 0.0248(19) -0.0032(16) -0.0031(17) 0.0043(19)
C4 0.026(2) 0.032(2) 0.0245(19) -0.0040(16) -0.0067(16) -0.0006(18)
C5 0.030(2) 0.030(2) 0.0252(19) -0.0026(16) -0.0057(16) -0.0016(18)
C6 0.031(2) 0.037(2) 0.024(2) -0.0037(17) -0.0049(17) -0.0003(19)
C7 0.034(2) 0.033(2) 0.035(2) -0.0086(18) -0.0069(18) 0.002(2)
C8 0.032(3) 0.032(2) 0.041(2) -0.0025(18) -0.0043(19) 0.005(2)
C9 0.043(3) 0.043(2) 0.026(2) -0.0070(18) -0.0063(18) 0.000(2)
C10 0.045(3) 0.040(2) 0.025(2) -0.0045(18) -0.0070(18) 0.000(2)
C11 0.062(3) 0.043(3) 0.040(3) -0.016(2) -0.015(2) 0.004(2)
C12 0.072(4) 0.053(3) 0.056(3) -0.015(2) -0.030(3) -0.009(3)
C13 0.051(3) 0.059(3) 0.051(3) 0.000(2) -0.027(2) -0.005(3)
C14 0.049(3) 0.051(3) 0.038(2) 0.000(2) -0.019(2) 0.002(2)
C15 0.033(2) 0.026(2) 0.029(2) -0.0030(16) -0.0061(17) 0.0002(18)
C16 0.039(3) 0.044(3) 0.036(2) -0.001(2) -0.0043(19) -0.002(2)
C17 0.039(3) 0.050(3) 0.056(3) 0.000(2) 0.002(2) -0.011(2)
C18 0.036(3) 0.044(3) 0.069(3) -0.009(2) -0.014(2) -0.006(2)
C19 0.045(3) 0.052(3) 0.053(3) -0.003(2) -0.025(2) -0.005(3)
C20 0.030(2) 0.032(2) 0.025(2) -0.0049(16) -0.0016(16) 0.0023(19)
C21 0.044(3) 0.033(2) 0.035(2) -0.0012(18) -0.010(2) -0.002(2)
C22 0.052(3) 0.033(2) 0.051(3) -0.001(2) -0.007(2) -0.009(2)
C23 0.051(3) 0.032(2) 0.039(2) 0.0109(19) -0.004(2) 0.002(2)
C24 0.045(3) 0.043(3) 0.028(2) 0.0031(19) -0.0055(19) 0.005(2)
C25 0.041(3) 0.033(2) 0.043(3) 0.000(2) -0.012(2) 0.002(2)
C26 0.080(4) 0.049(3) 0.056(3) 0.024(3) -0.015(3) -0.014(3)
C27 0.031(2) 0.034(2) 0.028(2) 0.0027(17) -0.0072(18) -0.0021(19)
C28 0.044(3) 0.099(5) 0.060(3) -0.011(3) -0.001(3) -0.035(3)
C29 0.052(3) 0.064(4) 0.066(4) -0.006(3) -0.012(3) -0.002(3)
C30 0.094(6) 0.054(4) 0.172(9) 0.012(5) -0.003(5) -0.008(4)
F1 0.112(6) 0.126(6) 0.76(3) -0.176(11) 0.084(10) -0.001(5)
F2 0.123(4) 0.094(3) 0.105(3) 0.010(2) -0.063(3) -0.034(3)
F3 0.115(4) 0.070(3) 0.149(4) -0.021(2) -0.029(3) -0.011(2)
F4 0.478(16) 0.507(17) 0.182(7) 0.249(10) -0.249(10) -0.383(15)
B1 0.033(3) 0.044(3) 0.068(4) 0.005(3) -0.012(3) 0.017(3)

loop_
_atom_type_symbol
_atom_type_description
_atom_type_scat_dispersion_real
_atom_type_scat_dispersion_imag
_atom_type_scat_source
C C 0.0033 0.0016 'International Tables Vol C Tables 4.2.6.8 and 6.1.1.4'
H H 0.0000 0.0000 'International Tables Vol C Tables 4.2.6.8 and 6.1.1.4'
B B 0.0013 0.0007 'International Tables Vol C Tables 4.2.6.8 and 6.1.1.4'
N N 0.0061 0.0033 'International Tables Vol C Tables 4.2.6.8 and 6.1.1.4'
O O 0.0106 0.0060 'International Tables Vol C Tables 4.2.6.8 and 6.1.1.4'
F F 0.0171 0.0103 'International Tables Vol C Tables 4.2.6.8 and 6.1.1.4'
Cu Cu 0.3201 1.2651 'International Tables Vol C Tables 4.2.6.8 and 6.1.1.4'

loop_
_geom_angle_atom_site_label_1
_geom_angle_atom_site_label_2
_geom_angle_atom_site_label_3
_geom_angle
_geom_angle_site_symmetry_1
_geom_angle_site_symmetry_3
_geom_angle_publ_flag
N3 Cu1 N5 144.15(14) . . ?
N3 Cu1 N2 82.28(14) . . ?
N5 Cu1 N2 103.74(13) . . ?
N3 Cu1 N1 136.63(13) . . ?
N5 Cu1 N1 78.89(12) . . ?
N2 Cu1 N1 80.70(12) . . ?
C25 O2 C26 116.0(4) . . ?
C27 O4 C28 115.3(3) . . ?
C1 N1 C8 107.9(3) . . ?
C1 N1 C5 114.0(3) . . ?
C8 N1 C5 106.9(3) . . ?
C1 N1 Cu1 117.6(2) . . ?
C8 N1 Cu1 110.8(2) . . ?
C5 N1 Cu1 99.1(2) . . ?
C7 N2 C6 112.6(3) . . ?
C7 N2 C9 109.4(3) . . ?
C6 N2 C9 111.3(3) . . ?
C7 N2 Cu1 115.6(3) . . ?
C6 N2 Cu1 108.7(2) . . ?
C9 N2 Cu1 98.3(3) . . ?
C14 N3 C10 117.5(4) . . ?
C14 N3 Cu1 127.5(3) . . ?
C10 N3 Cu1 114.2(3) . . ?
C19 N4 C15 116.7(4) . . ?
C20 N5 C24 117.7(3) . . ?
C20 N5 Cu1 115.8(3) . . ?
C24 N5 Cu1 126.5(3) . . ?
N1 C1 C15 110.5(3) . . ?
N1 C1 C2 112.6(3) . . ?
C15 C1 C2 111.8(3) . . ?
C25 C2 C3 110.4(3) . . ?
C25 C2 C7 108.3(3) . . ?
C3 C2 C7 106.3(3) . . ?
C25 C2 C1 108.9(3) . . ?
C3 C2 C1 107.5(3) . . ?
C7 C2 C1 115.4(3) . . ?
O C3 C4 124.3(4) . . ?
O C3 C2 125.1(4) . . ?
C4 C3 C2 110.5(3) . . ?
C27 C4 C3 108.9(3) . . ?
C27 C4 C6 111.2(3) . . ?
C3 C4 C6 104.9(3) . . ?
C27 C4 C5 106.6(3) . . ?
C3 C4 C5 108.2(3) . . ?
C6 C4 C5 116.8(3) . . ?
N1 C5 C20 108.6(3) . . ?
N1 C5 C4 114.1(3) . . ?
C20 C5 C4 110.8(3) . . ?
N2 C6 C4 109.7(3) . . ?
N2 C7 C2 113.0(3) . . ?
N2 C9 C10 110.1(4) . . ?
N3 C10 C11 122.2(4) . . ?
N3 C10 C9 115.9(4) . . ?
C11 C10 C9 122.0(5) . . ?
C12 C11 C10 119.1(5) . . ?
C11 C12 C13 118.9(5) . . ?
C14 C13 C12 118.8(5) . . ?
N3 C14 C13 123.6(5) . . ?
N4 C15 C16 122.3(4) . . ?
N4 C15 C1 117.0(3) . . ?
C16 C15 C1 120.7(3) . . ?
C17 C16 C15 119.5(4) . . ?
C16 C17 C18 118.8(4) . . ?
C19 C18 C17 118.0(4) . . ?
N4 C19 C18 124.8(4) . . ?
N5 C20 C21 122.1(4) . . ?
N5 C20 C5 116.0(3) . . ?
C21 C20 C5 121.9(3) . . ?
C20 C21 C22 119.7(4) . . ?
C23 C22 C21 118.5(4) . . ?
C24 C23 C22 119.2(4) . . ?
N5 C24 C23 122.7(4) . . ?
O1 C25 O2 125.0(4) . . ?
O1 C25 C2 123.9(4) . . ?
O2 C25 C2 111.1(4) . . ?
O3 C27 O4 123.6(4) . . ?
O3 C27 C4 123.5(4) . . ?
O4 C27 C4 112.9(3) . . ?
N7 C29 C30 178.4(7) . . ?
F4 B1 F1 111.7(11) . . ?
F4 B1 F2 108.7(6) . . ?
F1 B1 F2 108.4(8) . . ?
F4 B1 F3 114.6(8) . . ?
F1 B1 F3 99.8(6) . . ?
F2 B1 F3 113.4(5) . . ?

loop_
_geom_bond_atom_site_label_1
_geom_bond_atom_site_label_2
_geom_bond_distance
_geom_bond_site_symmetry_2
_geom_bond_publ_flag
Cu1 N3 1.948(3) . ?
Cu1 N5 1.981(3) . ?
Cu1 N2 2.238(4) . ?
Cu1 N1 2.275(3) . ?
O C3 1.191(5) . ?
O1 C25 1.188(5) . ?
O2 C25 1.330(5) . ?
O2 C26 1.444(5) . ?
O3 C27 1.196(5) . ?
O4 C27 1.326(5) . ?
O4 C28 1.448(5) . ?
N1 C1 1.476(5) . ?
N1 C8 1.478(6) . ?
N1 C5 1.479(5) . ?
N2 C7 1.460(5) . ?
N2 C6 1.468(5) . ?
N2 C9 1.472(5) . ?
N3 C14 1.337(6) . ?
N3 C10 1.352(6) . ?
N4 C19 1.333(6) . ?
N4 C15 1.340(5) . ?
N5 C20 1.346(5) . ?
N5 C24 1.350(5) . ?
N7 C29 1.111(7) . ?
C1 C15 1.520(5) . ?
C1 C2 1.557(6) . ?
C2 C25 1.521(6) . ?
C2 C3 1.527(5) . ?
C2 C7 1.547(6) . ?
C3 C4 1.524(5) . ?
C4 C27 1.520(5) . ?
C4 C6 1.546(5) . ?
C4 C5 1.573(6) . ?
C5 C20 1.513(5) . ?
C9 C10 1.509(6) . ?
C10 C11 1.381(6) . ?
C11 C12 1.377(7) . ?
C12 C13 1.383(8) . ?
C13 C14 1.362(7) . ?
C15 C16 1.381(6) . ?
C16 C17 1.373(7) . ?
C17 C18 1.373(7) . ?
C18 C19 1.367(7) . ?
C20 C21 1.371(6) . ?
C21 C22 1.380(6) . ?
C22 C23 1.374(6) . ?
C23 C24 1.369(6) . ?
C29 C30 1.433(9) . ?
F1 B1 1.262(10) . ?
F2 B1 1.340(7) . ?
F3 B1 1.351(7) . ?
F4 B1 1.179(8) . ?
